data_1571841
loop_
_publ_author_name
'Carroll, Robert C.'
'Coles, Simon J.'

_publ_section_title
;
 Statistical optimization of guest uptake in crystalline sponges: grading
 structural outcomes.
;
_journal_coeditor_code LT5068
_journal_issue 4
_journal_name_full IUCrJ
_journal_paper_doi 10.1107/S2052252524004871
_journal_volume 11
_journal_year 2024
_chemical_formula_moiety 'C36 H24 I6 N12 Zn3'
_chemical_formula_sum 'C36 H24 I6 N12 Zn3'
_chemical_formula_weight 1582.18
_chemical_name_systematic
; (2',6'-dimethoxy-[1,1'-biphenyl]-2-yl)methanol 
(absorbed in crystalline sponge)
;
_space_group_crystal_system monoclinic
_space_group_IT_number 15
_space_group_name_Hall '-C 2yc'
_space_group_name_H-M_alt 'C 1 2/c 1'
_atom_sites_solution_hydrogens geom
_atom_sites_solution_primary dual
_audit_creation_date 2024-01-26
_audit_creation_method
;
Olex2 1.5-alpha
(compiled 2023.11.24 svn.r209d9fb2 for OlexSys, GUI svn.r6869)
;
_cell_angle_alpha 90
_cell_angle_beta 101.242(7)
_cell_angle_gamma 90
_cell_formula_units_Z 8
_cell_length_a 34.458(2)
_cell_length_b 15.0078(4)
_cell_length_c 30.486(3)
_cell_measurement_reflns_used 6447
_cell_measurement_temperature 100(2)
_cell_measurement_theta_max 65.3910
_cell_measurement_theta_min 2.9470
_cell_volume 15463.0(19)
_computing_cell_refinement 'CrysAlisPro 1.171.41.122a (Rigaku OD, 2021)'
_computing_data_collection 'CrysAlisPro 1.171.41.122a (Rigaku OD, 2021)'
_computing_data_reduction 'CrysAlisPro 1.171.41.122a (Rigaku OD, 2021)'
_computing_molecular_graphics 'Olex2 1.5-alpha (Dolomanov et al., 2009)'
_computing_publication_material 'Olex2 1.5-alpha (Dolomanov et al., 2009)'
_computing_structure_refinement 'SHELXL 2016/6 (Sheldrick, 2015)'
_computing_structure_solution 'SHELXT 2014/5 (Sheldrick, 2014)'
_diffrn_ambient_environment N~2~
_diffrn_ambient_temperature 100(2)
_diffrn_detector 'hybrid pixel array detector'
_diffrn_detector_area_resol_mean 10
_diffrn_detector_dtime 0.000
_diffrn_detector_type 'Rigaku, HyPix 6000HE'
_diffrn_measured_fraction_theta_full 0.994
_diffrn_measured_fraction_theta_max 0.993
_diffrn_measurement_details
;
List of Runs (angles in degrees, time in seconds):

  # Type    Start    End  Width  t~exp~   \w     \q     \k     \f   Frames
--------------------------------------------------------------------------
  1  \w    -61.00 -35.00   0.50    5.00    -- -103.00  56.00 164.00   52
  2  \w   -157.00 -89.00   0.50    5.00    -- -103.00 -56.00  22.00  136
  3  \w    -63.00 -36.00   0.50    5.00    -- -103.00  61.00 -60.00   54
  4  \w    -59.00 -30.00   0.50    5.00    -- -103.00  61.00 -30.00   58
  5  \w   -104.00 -39.00   0.50    5.00    -- -103.00  77.00 -90.00  130
  6  \w    -56.00 -31.00   0.50    5.00    -- -103.00  61.00-180.00   50
  7  \w    -59.00 -30.00   0.50    5.00    -- -103.00  61.00-150.00   58
  8  \w    -68.00 -37.00   0.50    5.00    -- -103.00  61.00  30.00   62
  9  \w   -173.00 -99.00   0.50    5.00    -- -103.00 -61.00  90.00  148
 10  \w   -100.00 -35.00   0.50    5.00    -- -103.00  77.00 120.00  130
 11  \w   -172.00 -86.00   0.50    5.00    -- -103.00 -77.00 120.00  172
 12  \w    -83.00 -57.00   0.50    5.00    -- -103.00  77.00  30.00   52
 13  \w    -57.00 -32.00   0.50    5.00    -- -103.00  61.00   0.00   50
 14  \w    147.00 172.00   0.50    5.00    --  101.75  56.00 164.00   50
 15  \w     29.00  65.00   0.50    5.00    --  101.75 -56.00  22.00   72
 16  \w     29.00  73.00   0.50    5.00    --  101.75 -61.00 120.00   88
 17  \w     41.00  66.00   0.50    5.00    --  101.75 -94.00  30.00   50
 18  \w     30.00  73.00   0.50    5.00    --  101.75 -61.00 150.00   86
 19  \w    119.00 164.00   0.50    5.00    --  101.75  45.00  90.00   90
 20  \w    -11.00  26.00   0.50    0.75    --  -46.36  56.00 164.00   74
 21  \w    -88.00 -62.00   0.50    0.75    --  -46.36 -56.00  22.00   52
 22  \w    -25.00  32.00   0.50    0.75    --   46.36 -56.00  22.00  114
 23  \w     36.00 119.00   0.50    0.75    --   46.36  56.00 164.00  166
 24  \w    -24.00  22.00   0.50    0.75    --  -46.36  19.00 -30.00   92
 25  \w    -19.00  28.00   0.50    0.75    --  -46.36  19.00 150.00   94
 26  \w     -9.00  17.00   0.50    0.75    --  -46.36  19.00 120.00   52
;
_diffrn_measurement_device 'four-circle diffractometer'
_diffrn_measurement_device_details 'Rigaku Oxford Difffraction, UG2 \k goniometer'
_diffrn_measurement_device_type
; Rigaku 007HF equipped with Varimax confocal mirrors and a UG2 goniometer
 and HyPix 6000HE detector
;
_diffrn_measurement_method 'profile data from \w-scans'
_diffrn_measurement_specimen_support 'MiTeGen loops'
_diffrn_orient_matrix_type 'CrysAlisPro convention (1999,Acta A55,543-557)'
_diffrn_orient_matrix_UB_11 0.0158043000
_diffrn_orient_matrix_UB_12 0.0047170000
_diffrn_orient_matrix_UB_13 0.0507569000
_diffrn_orient_matrix_UB_21 0.0320466000
_diffrn_orient_matrix_UB_22 -0.0692052000
_diffrn_orient_matrix_UB_23 -0.0044257000
_diffrn_orient_matrix_UB_31 0.0283725000
_diffrn_orient_matrix_UB_32 0.0756343000
_diffrn_orient_matrix_UB_33 -0.0071912000
_diffrn_radiation_collimation 0.3
_diffrn_radiation_monochromator 'Varimax focusing mirrors'
_diffrn_radiation_probe x-ray
_diffrn_radiation_type 'Cu K\a'
_diffrn_radiation_wavelength 1.54184
_diffrn_reflns_av_R_equivalents 0.0553
_diffrn_reflns_av_unetI/netI 0.0426
_diffrn_reflns_Laue_measured_fraction_full 0.994
_diffrn_reflns_Laue_measured_fraction_max 0.993
_diffrn_reflns_limit_h_max 41
_diffrn_reflns_limit_h_min -41
_diffrn_reflns_limit_k_max 18
_diffrn_reflns_limit_k_min -12
_diffrn_reflns_limit_l_max 32
_diffrn_reflns_limit_l_min -36
_diffrn_reflns_number 51956
_diffrn_reflns_point_group_measured_fraction_full 0.994
_diffrn_reflns_point_group_measured_fraction_max 0.993
_diffrn_reflns_theta_full 67.684
_diffrn_reflns_theta_max 68.248
_diffrn_reflns_theta_min 2.615
_diffrn_source 'Rotating anode'
_diffrn_source_current 30.0
_diffrn_source_power 1.2
_diffrn_source_target Cu
_diffrn_source_type 'Rigaku 007 HF'
_diffrn_source_voltage 40.0
_exptl_absorpt_coefficient_mu 20.094
_exptl_absorpt_correction_T_max 0.412
_exptl_absorpt_correction_T_min 0.105
_exptl_absorpt_correction_type analytical
_exptl_absorpt_process_details
;
CrysAlisPro 1.171.41.122a (Rigaku Oxford Diffraction, 2021)
Analytical numeric absorption correction using a multifaceted crystal
model based on expressions derived by R.C. Clark & J.S. Reid.
(Clark, R. C. & Reid, J. S. (1995). Acta Cryst. A51, 887-897)
Empirical absorption correction using spherical harmonics,
implemented in SCALE3 ABSPACK scaling algorithm.
;
_exptl_crystal_colour colourless
_exptl_crystal_colour_primary colourless
_exptl_crystal_density_diffrn 1.359
_exptl_crystal_description block
_exptl_crystal_F_000 5856
_exptl_crystal_size_max 0.18
_exptl_crystal_size_mid 0.15
_exptl_crystal_size_min 0.05
_refine_diff_density_max 0.855
_refine_diff_density_min -0.745
_refine_diff_density_rms 0.131
_refine_ls_extinction_method none
_refine_ls_goodness_of_fit_ref 1.117
_refine_ls_hydrogen_treatment constr
_refine_ls_matrix_type full
_refine_ls_number_parameters 575
_refine_ls_number_reflns 14069
_refine_ls_number_restraints 37
_refine_ls_restrained_S_all 1.121
_refine_ls_R_factor_all 0.1150
_refine_ls_R_factor_gt 0.0899
_refine_ls_shift/su_max 0.000
_refine_ls_shift/su_mean 0.000
_refine_ls_structure_factor_coef Fsqd
_refine_ls_weighting_details 'w=1/[\s^2^(Fo^2^)+(0.1819P)^2^+28.0903P] where P=(Fo^2^+2Fc^2^)/3'
_refine_ls_weighting_scheme calc
_refine_ls_wR_factor_gt 0.2952
_refine_ls_wR_factor_ref 0.3206
_reflns_Friedel_coverage 0.000
_reflns_number_gt 8590
_reflns_number_total 14069
_reflns_threshold_expression 'I > 2\s(I)'
_cod_data_source_file lt5068.cif
_cod_data_source_block 25_1_48b
_cod_original_cell_volume 15463.2(18)
_cod_database_code 1571841
_shelx_shelxl_version_number 2016/6
_chemical_oxdiff_formula '(Zn3 I6 N12 H24 C36) (C15 H16 O3)2 (C6 H12)2'
_chemical_oxdiff_usercomment JP-9300-04
_shelx_space_group_comment
;
The symmetry employed for this shelxl refinement is uniquely defined
by the following loop, which should always be used as a source of
symmetry information in preference to the above space-group names.
They are only intended as comments.
;
_shelx_estimated_absorpt_t_max 0.433
_shelx_estimated_absorpt_t_min 0.123
_olex2_refinement_description
;
1. Fixed Uiso
 At 1.2 times of:
  All C(H) groups
2. Restrained distances
 I405-Zn43 \\sim I305-Zn33
 with sigma of 0.02
 I406-Zn43 \\sim I306-Zn33
 with sigma of 0.02
 I405-I406 \\sim I305-I306
 with sigma of 0.04
 I303-N306 \\sim I403-N306
 with sigma of 0.04
 I304-Zn32 \\sim I404-Zn42
 with sigma of 0.02
 I304-N00W \\sim I404-N00W
 with sigma of 0.04
 I303-C323 \\sim I403-C323
 with sigma of 0.04
 I303-Zn32 \\sim I403-Zn42
 with sigma of 0.02
 I304-C323 \\sim I404-C323
 with sigma of 0.04
 Zn32-N306 \\sim Zn42-N306
 with sigma of 0.02
 Zn32-N00W \\sim Zn42-N00W
 with sigma of 0.02
 Zn32-C323 \\sim Zn42-C323
 with sigma of 0.02
 I303-N00W \\sim I403-N00W
 with sigma of 0.04
 I304-I303 \\sim I404-I403
 with sigma of 0.04
 I304-N306 \\sim I404-N306
 with sigma of 0.04
 I402-I401 \\sim I302-I301
 with sigma of 0.04
 I402-N301 \\sim I302-N301
 with sigma of 0.04
 Zn41-N301 \\sim Zn31-N301
 with sigma of 0.02
 I402-Zn41 \\sim I302-Zn31
 with sigma of 0.02
 I401-N301 \\sim I301-N301
 with sigma of 0.04
 I401-Zn41 \\sim I301-Zn31
 with sigma of 0.02
 C334-C333 \\sim C334-C433
 with sigma of 0.02
 C333-C332 \\sim C433-C432
 with sigma of 0.02
 N312-C332 \\sim N312-C432
 with sigma of 0.02
 C334-C332 \\sim C334-C432
 with sigma of 0.04
 C333-N312 \\sim C433-N312
 with sigma of 0.04
 N301-C305 \\sim N301-C405
 with sigma of 0.02
 C303-C304 \\sim C303-C404
 with sigma of 0.02
 C304-C305 \\sim C404-C405
 with sigma of 0.02
 N301-C304 \\sim N301-C404
 with sigma of 0.04
 C303-C305 \\sim C303-C405
 with sigma of 0.04
 Zn32-N00W \\sim Zn32-N307
 with sigma of 0.02
 N00W-C323 \\sim N307-C423
 with sigma of 0.02
 N00W-C419 \\sim N307-C319
 with sigma of 0.02
 N00W-Zn42 \\sim N307-Zn42
 with sigma of 0.02
 C321-C422 \\sim C321-C322
 with sigma of 0.02
 C321-C420 \\sim C321-C320
 with sigma of 0.02
 C323-C422 \\sim C423-C322
 with sigma of 0.02
 C420-C419 \\sim C320-C319
 with sigma of 0.02
 Zn32-C323 \\sim Zn32-C423
 with sigma of 0.04
 Zn32-C419 \\sim Zn32-C319
 with sigma of 0.04
 N00W-C422 \\sim N307-C322
 with sigma of 0.04
 N00W-C420 \\sim N307-C320
 with sigma of 0.04
 C321-C323 \\sim C321-C423
 with sigma of 0.04
 C321-C419 \\sim C321-C319
 with sigma of 0.04
 C323-C419 \\sim C423-C319
 with sigma of 0.04
 C323-Zn42 \\sim C423-Zn42
 with sigma of 0.04
 C419-Zn42 \\sim C319-Zn42
 with sigma of 0.04
 I502-Zn51 \\sim I501-Zn51
 with sigma of 0.02
3. Uiso/Uaniso restraints and constraints
Uanis(C432) = Uanis(C332) = Uanis(C333) = Uanis(C433)
Uanis(C302) = Uanis(C301) = Uanis(C304) = Uanis(C305) = Uanis(C404) =
Uanis(C405)
Uanis(C305) = Uanis(C405) = Uanis(C304) = Uanis(C404) = Uanis(C301) =
Uanis(C302)
Uanis(N00W) = Uanis(C323) = Uanis(C422) = Uanis(C420) = Uanis(C419) =
Uanis(N307) = Uanis(C319) = Uanis(C320) = Uanis(C423) = Uanis(C322)
4. Others
 Sof(I305)=Sof(Zn33)=Sof(I306)=1-FVAR(1)
 Sof(I405)=Sof(I406)=Sof(Zn43)=FVAR(1)
 Sof(I404)=Sof(Zn42)=Sof(I403)=1-FVAR(2)
 Sof(I304)=Sof(I303)=Sof(Zn32)=FVAR(2)
 Sof(C404)=Sof(H404)=Sof(C405)=Sof(H405)=1-FVAR(3)
 Sof(C304)=Sof(H304)=Sof(C305)=Sof(H305)=FVAR(3)
 Sof(C320)=Sof(H320)=Sof(C423)=Sof(H423)=Sof(N307)=Sof(C319)=Sof(H319)=
 Sof(C322)=Sof(H322)=1-FVAR(4)
 Sof(N00W)=Sof(C323)=Sof(H323)=Sof(C420)=Sof(H420)=Sof(C419)=Sof(H419)=
 Sof(C422)=Sof(H422)=FVAR(4)
 Fixed Sof: I402(0.41303) I401(0.41303) Zn41(0.41303) C333(0.76101)
 H333(0.76101) I301(0.55323) Zn31(0.55323) I302(0.55323) C332(0.76101)
 H332(0.76101) I501(0.03374) I502(0.03374) Zn51(0.03374) C432(0.23899)
 H432(0.23899) C433(0.23899) H433(0.23899)
 Fixed Uiso: I501(0.08) I502(0.08) Zn51(0.08)
5.a Aromatic/amide H refined with riding coordinates:
 C331(H331), C330(H330), C336(H336), C302(H302), C335(H335), C313(H313),
 C310(H310), C301(H301), C311(H311), C312(H312), C329(H329), C328(H328),
 C323(H323), C304(H304), C315(H315), C317(H317), C314(H314), C305(H305),
 C318(H318), C420(H420), C419(H419), C333(H333), C332(H332), C432(H432),
 C433(H433), C404(H404), C405(H405), C320(H320), C422(H422), C423(H423),
 C319(H319), C322(H322)
5.b Fitted hexagon refined as free rotating group:
 C320(C321,C422,C423,N307,C319)
;
_smtbx_masks_void_probe_radius 1.2
_smtbx_masks_void_truncation_radius 1.2
_olex2_date_sample_data_collection 2022-07-28
_olex2_date_sample_submission 2022-07-28
_olex2_submission_original_sample_id 25_1_48b
_olex2_submission_special_instructions 'No special instructions were received'
_oxdiff_exptl_absorpt_empirical_details
;
Empirical correction (ABSPACK) includes:
- Absorption correction using spherical harmonics
- Frame scaling
- Detector area scaling
- B-factor correction
;
_oxdiff_exptl_absorpt_empirical_full_max 3.999
_oxdiff_exptl_absorpt_empirical_full_min 0.436

loop_
_space_group_symop_operation_xyz
'x, y, z'
'-x, y, -z+1/2'
'x+1/2, y+1/2, z'
'-x+1/2, y+1/2, -z+1/2'
'-x, -y, -z'
'x, -y, z-1/2'
'-x+1/2, -y+1/2, -z'
'x+1/2, -y+1/2, z-1/2'

loop_
_atom_site_label
_atom_site_type_symbol
_atom_site_fract_x
_atom_site_fract_y
_atom_site_fract_z
_atom_site_U_iso_or_equiv
_atom_site_adp_type
_atom_site_occupancy
_atom_site_site_symmetry_order
_atom_site_calc_flag
_atom_site_refinement_flags_posn
_atom_site_refinement_flags_adp
_atom_site_refinement_flags_occupancy
_atom_site_disorder_assembly
_atom_site_disorder_group
I402 I 0.47640(8) 1.1478(2) 0.86550(10) 0.0831(6) Uani 0.413 1 d D . P A 1
I401 I 0.38485(10) 1.2383(2) 0.94349(12) 0.0914(7) Uani 0.413 1 d D . P A 1
I405 I 0.6086(3) 0.7434(4) 0.5990(4) 0.198(4) Uani 0.324(12) 1 d D . P B 1
I406 I 0.6472(3) 0.5805(5) 0.4928(6) 0.226(5) Uani 0.324(12) 1 d D . P B 1
I304 I 0.26601(12) 0.26775(12) 0.70552(12) 0.1333(11) Uani 0.516(6) 1 d D . P C 1
Zn41 Zn 0.41986(11) 1.1216(3) 0.90623(15) 0.0673(14) Uani 0.413 1 d D . P A 1
I303 I 0.37079(10) 0.33840(15) 0.80597(7) 0.1303(12) Uani 0.516(6) 1 d D . P C 1
Zn43 Zn 0.6228(4) 0.5973(5) 0.5646(6) 0.188(8) Uani 0.324(12) 1 d D . P B 1
Zn32 Zn 0.32753(16) 0.3582(2) 0.73057(15) 0.1023(12) Uani 0.516(6) 1 d D . P C 1
N308 N 0.4607(3) 0.3567(5) 0.5844(4) 0.097(3) Uani 1 1 d . . . . .
N311 N 0.4362(3) -0.0170(6) 0.4515(4) 0.102(3) Uani 1 1 d . . . . .
N309 N 0.4266(3) 0.2224(5) 0.5604(4) 0.096(3) Uani 1 1 d . . . . .
N302 N 0.3190(2) 0.8185(4) 0.7495(4) 0.107(3) Uani 1 1 d . . . . .
N310 N 0.4801(2) 0.2719(5) 0.5263(3) 0.101(3) Uani 1 1 d . . . . .
N303 N 0.2801(3) 0.9459(4) 0.7269(4) 0.111(3) Uani 1 1 d . . . . .
N304 N 0.2656(3) 0.8089(5) 0.6878(4) 0.106(3) Uani 1 1 d . . . . .
C326 C 0.4837(4) 0.3407(7) 0.5546(5) 0.107(4) Uani 1 1 d . . . . .
N305 N 0.1701(3) 1.0306(5) 0.6026(4) 0.128(4) Uani 1 1 d . . . . .
N301 N 0.3806(3) 1.0481(5) 0.8582(4) 0.122(4) Uani 1 1 d D . . . .
C334 C 0.5164(3) 0.4027(5) 0.5511(5) 0.097(4) Uani 1 1 d D . . . .
C325 C 0.4504(3) 0.2148(6) 0.5314(4) 0.092(3) Uani 1 1 d . . . . .
C327 C 0.4469(4) 0.1298(6) 0.5058(4) 0.101(4) Uani 1 1 d . . . . .
N306 N 0.3097(5) 0.4954(6) 0.7187(6) 0.149(5) Uani 1 1 d D . . . .
C303 C 0.3353(3) 0.9551(6) 0.7885(4) 0.097(3) Uani 1 1 d D . . . .
C331 C 0.4731(3) 0.1108(6) 0.4759(5) 0.099(4) Uani 1 1 d . . . . .
H331 H 0.494289 0.150143 0.473822 0.119 Uiso 1 1 calc R U . . .
C309 C 0.2290(3) 0.9419(7) 0.6604(5) 0.116(4) Uani 1 1 d . . . . .
C324 C 0.4325(3) 0.2956(6) 0.5877(4) 0.102(4) Uani 1 1 d . . . . .
C306 C 0.3095(3) 0.9051(5) 0.7527(4) 0.097(3) Uani 1 1 d . . . . .
C307 C 0.2601(3) 0.8967(5) 0.6920(4) 0.104(4) Uani 1 1 d . . . . .
C330 C 0.4672(4) 0.0340(8) 0.4499(4) 0.109(4) Uani 1 1 d . . . . .
H330 H 0.485253 0.018454 0.431194 0.131 Uiso 1 1 calc R U . . .
N00W N 0.3545(8) 0.342(2) 0.6794(12) 0.141(3) Uani 0.48(3) 1 d D . P C 1
C308 C 0.2947(3) 0.7757(6) 0.7183(4) 0.105(4) Uani 1 1 d . . . . .
C316 C 0.3014(3) 0.6756(5) 0.7171(4) 0.105(4) Uani 1 1 d . . . . .
C336 C 0.5670(3) 0.4610(8) 0.5176(6) 0.116(4) Uani 1 1 d . . . . .
H336 H 0.579841 0.462944 0.492764 0.140 Uiso 1 1 calc R U . . .
C302 C 0.3282(4) 1.0436(6) 0.7952(5) 0.120(3) Uani 1 1 d . . . D 1
H302 H 0.308063 1.073999 0.774979 0.144 Uiso 1 1 calc R U . D 1
C335 C 0.5355(4) 0.4017(8) 0.5157(5) 0.115(4) Uani 1 1 d . . . . .
H335 H 0.527756 0.362576 0.491070 0.138 Uiso 1 1 calc R U . . .
C313 C 0.2057(4) 0.8992(7) 0.6246(6) 0.155(7) Uani 1 1 d . . . . .
H313 H 0.208957 0.837226 0.620200 0.186 Uiso 1 1 calc R U . . .
C310 C 0.2209(4) 1.0324(6) 0.6664(5) 0.131(6) Uani 1 1 d . . . . .
H310 H 0.235254 1.065305 0.690875 0.157 Uiso 1 1 calc R U . . .
C301 C 0.3503(4) 1.0886(6) 0.8312(4) 0.120(3) Uani 1 1 d . . . D 1
H301 H 0.343955 1.148573 0.836838 0.144 Uiso 1 1 calc R U . D 1
C311 C 0.1925(4) 1.0700(7) 0.6366(6) 0.136(6) Uani 1 1 d . . . . .
H311 H 0.187956 1.131764 0.640346 0.163 Uiso 1 1 calc R U . . .
C312 C 0.1780(4) 0.9462(8) 0.5955(5) 0.139(6) Uani 1 1 d . . . . .
H312 H 0.163944 0.917342 0.569424 0.167 Uiso 1 1 calc R U . . .
C329 C 0.4144(5) -0.0023(10) 0.4795(7) 0.142(6) Uani 1 1 d . . . . .
H329 H 0.394994 -0.045773 0.482392 0.170 Uiso 1 1 calc R U . . .
C328 C 0.4168(5) 0.0738(10) 0.5068(7) 0.141(6) Uani 1 1 d . . . . .
H328 H 0.397893 0.085104 0.525017 0.170 Uiso 1 1 calc R U . . .
C323 C 0.3928(8) 0.3754(19) 0.6858(10) 0.141(3) Uani 0.48(3) 1 d D . P C 1
H323 H 0.405628 0.394636 0.714690 0.170 Uiso 0.48(3) 1 calc R U P C 1
C304 C 0.3604(13) 0.9124(11) 0.8231(12) 0.120(3) Uani 0.55(7) 1 d D . P A 1
H304 H 0.362161 0.849236 0.822708 0.144 Uiso 0.55(7) 1 calc R U P A 1
C315 C 0.3336(4) 0.6357(8) 0.7454(7) 0.154(7) Uani 1 1 d . . . . .
H315 H 0.353617 0.669529 0.764064 0.184 Uiso 1 1 calc R U . . .
C317 C 0.2747(4) 0.6225(6) 0.6874(6) 0.138(6) Uani 1 1 d . . . . .
H317 H 0.253432 0.648212 0.666756 0.166 Uiso 1 1 calc R U . . .
C314 C 0.3342(7) 0.5455(8) 0.7444(6) 0.174(9) Uani 1 1 d . . . . .
H314 H 0.354834 0.516670 0.764679 0.209 Uiso 1 1 calc R U . . .
C305 C 0.3821(12) 0.9570(9) 0.8568(11) 0.120(3) Uani 0.55(7) 1 d D . P A 1
H305 H 0.398864 0.925495 0.880175 0.144 Uiso 0.55(7) 1 calc R U P A 1
C318 C 0.2806(5) 0.5317(8) 0.6896(7) 0.148(6) Uani 1 1 d . . . . .
H318 H 0.263230 0.494261 0.669618 0.178 Uiso 1 1 calc R U . . .
C420 C 0.3683(6) 0.2773(19) 0.6104(12) 0.141(3) Uani 0.48(3) 1 d D . P C 1
H420 H 0.359123 0.240250 0.585188 0.170 Uiso 0.48(3) 1 calc R U P C 1
C419 C 0.3434(8) 0.297(2) 0.6396(11) 0.141(3) Uani 0.48(3) 1 d D . P C 1
H419 H 0.316676 0.277578 0.631663 0.170 Uiso 0.48(3) 1 calc R U P C 1
C333 C 0.5286(7) 0.4568(14) 0.5899(7) 0.146(6) Uani 0.761 1 d D . P B 1
H333 H 0.514930 0.461113 0.614066 0.175 Uiso 0.761 1 calc R U P B 1
I305 I 0.61517(13) 0.74048(16) 0.5847(2) 0.205(2) Uani 0.676(12) 1 d D . P B 2
Zn33 Zn 0.62976(14) 0.5942(3) 0.55237(19) 0.1279(17) Uani 0.676(12) 1 d D . P B 2
I306 I 0.65342(11) 0.5753(3) 0.47918(13) 0.214(2) Uani 0.676(12) 1 d D . P B 2
N312 N 0.5797(3) 0.5132(7) 0.5507(5) 0.119(4) Uani 1 1 d D . . . .
I404 I 0.24521(14) 0.2851(2) 0.6730(3) 0.214(3) Uani 0.484(6) 1 d D . P C 2
Zn42 Zn 0.3107(2) 0.3536(2) 0.7071(4) 0.161(3) Uani 0.484(6) 1 d D . P C 2
I403 I 0.34571(18) 0.3007(2) 0.7821(3) 0.234(3) Uani 0.484(6) 1 d D . P C 2
I301 I 0.37751(16) 1.2284(2) 0.93888(18) 0.210(3) Uani 0.5532 1 d D . P A 2
Zn31 Zn 0.4197(2) 1.1189(4) 0.9053(3) 0.181(5) Uani 0.5532 1 d D . P A 2
I302 I 0.47902(16) 1.1516(3) 0.87182(19) 0.239(3) Uani 0.5532 1 d D . P A 2
C332 C 0.5664(7) 0.5063(15) 0.5872(8) 0.146(6) Uani 0.761 1 d D . P B 1
H332 H 0.580926 0.533303 0.613530 0.175 Uiso 0.761 1 calc R U P B 1
I501 I 0.3949(6) 1.2459(16) 0.9092(7) 0.080 Uiso 0.0337 1 d D U P A 3
I502 I 0.4731(8) 1.1477(18) 0.8470(9) 0.080 Uiso 0.0337 1 d D U P A 3
Zn51 Zn 0.4260(18) 1.116(6) 0.890(3) 0.080 Uiso 0.0337 1 d D U P A 3
C432 C 0.5492(12) 0.540(3) 0.566(2) 0.146(6) Uani 0.239 1 d D . P B 2
H432 H 0.551302 0.596752 0.580432 0.175 Uiso 0.239 1 calc R U P B 2
C433 C 0.5103(10) 0.4905(19) 0.563(2) 0.146(6) Uani 0.239 1 d D . P B 2
H433 H 0.486327 0.514699 0.569242 0.175 Uiso 0.239 1 calc R U P B 2
C404 C 0.3714(10) 0.9228(19) 0.8104(14) 0.120(3) Uani 0.45(7) 1 d D . P A 2
H404 H 0.381612 0.869472 0.800161 0.144 Uiso 0.45(7) 1 calc R U P A 2
C405 C 0.3921(10) 0.9652(17) 0.8454(14) 0.120(3) Uani 0.45(7) 1 d D . P A 2
H405 H 0.415231 0.938144 0.862144 0.144 Uiso 0.45(7) 1 calc R U P A 2
C320 C 0.3749(5) 0.2553(11) 0.6160(7) 0.141(3) Uani 0.52(3) 1 d DG . P C 2
H320 H 0.370444 0.207983 0.594953 0.170 Uiso 0.52(3) 1 calc R U P C 2
C321 C 0.4071(3) 0.3118(7) 0.6175(4) 0.106(3) Uani 1 1 d DG . . . .
C422 C 0.4136(4) 0.3810(9) 0.6484(6) 0.141(3) Uani 0.48(3) 1 d DG . P C 1
H422 H 0.430574 0.429470 0.645295 0.170 Uiso 0.48(3) 1 calc R U P C 1
C423 C 0.3879(6) 0.3938(12) 0.6777(7) 0.141(3) Uani 0.52(3) 1 d DG . P C 2
H423 H 0.389234 0.450677 0.691592 0.170 Uiso 0.52(3) 1 calc R U P C 2
N307 N 0.3557(6) 0.3372(14) 0.6763(8) 0.141(3) Uani 0.52(3) 1 d DG . P C 2
C319 C 0.3492(5) 0.2680(14) 0.6454(9) 0.141(3) Uani 0.52(3) 1 d DG . P C 2
H319 H 0.327177 0.229396 0.644409 0.170 Uiso 0.52(3) 1 calc R U P C 2
C322 C 0.4197(8) 0.3594(17) 0.6564(8) 0.141(3) Uani 0.52(3) 1 d D . P C 2
H322 H 0.446949 0.369335 0.668449 0.170 Uiso 0.52(3) 1 calc R U P C 2

loop_
_atom_site_aniso_label
_atom_site_aniso_U_11
_atom_site_aniso_U_22
_atom_site_aniso_U_33
_atom_site_aniso_U_23
_atom_site_aniso_U_13
_atom_site_aniso_U_12
I402 0.0845(10) 0.0761(15) 0.0776(9) 0.0001(10) -0.0114(10) -0.0252(10)
I401 0.0993(11) 0.0488(12) 0.1135(16) -0.0096(10) -0.0102(12) 0.0068(8)
I405 0.184(5) 0.044(2) 0.352(10) -0.019(3) 0.017(7) 0.021(2)
I406 0.128(4) 0.121(4) 0.413(16) 0.050(6) 0.013(6) 0.011(3)
I304 0.151(2) 0.0483(8) 0.206(3) -0.0330(11) 0.0481(17) -0.0292(10)
Zn41 0.071(2) 0.054(3) 0.0656(19) 0.0071(19) -0.0158(19) 0.004(2)
I303 0.204(3) 0.0525(11) 0.1260(14) 0.0108(8) 0.0123(13) 0.0246(12)
Zn43 0.144(8) 0.035(3) 0.36(2) 0.023(5) -0.004(9) -0.005(3)
Zn32 0.132(3) 0.0391(15) 0.130(3) -0.0045(14) 0.010(2) 0.0101(16)
N308 0.093(5) 0.051(4) 0.136(7) -0.002(4) -0.009(5) 0.003(4)
N311 0.098(6) 0.058(5) 0.131(7) -0.013(5) -0.021(6) -0.019(4)
N309 0.091(5) 0.055(4) 0.130(7) -0.002(4) -0.012(5) -0.001(4)
N302 0.092(5) 0.029(3) 0.179(9) 0.009(4) -0.023(5) -0.005(3)
N310 0.091(5) 0.051(4) 0.136(7) 0.000(4) -0.037(5) -0.011(4)
N303 0.119(6) 0.027(3) 0.155(8) -0.008(4) -0.056(6) -0.012(3)
N304 0.103(5) 0.036(3) 0.157(8) -0.004(4) -0.027(5) -0.019(3)
C326 0.104(7) 0.057(6) 0.136(9) -0.004(6) -0.039(7) -0.002(5)
N305 0.117(6) 0.050(4) 0.177(9) 0.023(5) -0.072(6) -0.015(4)
N301 0.130(7) 0.053(4) 0.145(7) 0.013(5) -0.066(6) -0.030(4)
C334 0.092(6) 0.028(4) 0.149(9) 0.001(5) -0.027(7) 0.008(4)
C325 0.089(6) 0.041(4) 0.122(8) 0.012(5) -0.037(6) -0.009(4)
C327 0.118(8) 0.047(5) 0.116(7) 0.001(5) -0.030(7) -0.022(5)
N306 0.171(11) 0.040(5) 0.233(15) 0.001(7) 0.029(11) 0.008(6)
C303 0.108(7) 0.048(4) 0.115(7) 0.001(5) -0.029(6) -0.022(4)
C331 0.087(6) 0.049(5) 0.139(9) -0.002(5) -0.033(7) -0.012(4)
C309 0.102(7) 0.050(5) 0.171(11) 0.004(6) -0.037(7) -0.016(5)
C324 0.094(6) 0.053(5) 0.136(9) -0.006(5) -0.032(6) -0.006(5)
C306 0.093(6) 0.021(3) 0.160(9) 0.007(4) -0.017(6) -0.015(3)
C307 0.105(6) 0.032(4) 0.150(9) 0.001(5) -0.038(6) -0.023(4)
C330 0.107(7) 0.073(6) 0.126(8) 0.009(6) -0.028(6) 0.005(6)
N00W 0.160(7) 0.058(4) 0.203(8) -0.001(5) 0.027(6) 0.002(4)
C308 0.109(7) 0.036(4) 0.149(9) 0.006(5) -0.025(7) -0.005(4)
C316 0.110(7) 0.031(4) 0.153(9) 0.003(5) -0.021(7) -0.006(4)
C336 0.094(7) 0.064(6) 0.172(12) -0.011(7) -0.020(7) -0.009(5)
C302 0.140(6) 0.040(2) 0.144(6) 0.002(3) -0.060(5) -0.005(3)
C335 0.109(8) 0.079(7) 0.139(10) 0.001(7) -0.017(8) -0.039(6)
C313 0.154(11) 0.039(5) 0.217(15) 0.015(7) -0.097(11) -0.015(6)
C310 0.130(8) 0.037(4) 0.184(12) -0.005(6) -0.073(9) -0.008(5)
C301 0.140(6) 0.040(2) 0.144(6) 0.002(3) -0.060(5) -0.005(3)
C311 0.119(8) 0.049(5) 0.201(14) 0.019(7) -0.064(9) -0.013(5)
C312 0.142(10) 0.063(6) 0.168(12) -0.003(7) -0.080(9) -0.012(6)
C329 0.124(11) 0.087(9) 0.211(18) -0.009(10) 0.025(12) -0.036(8)
C328 0.158(12) 0.089(9) 0.190(15) -0.043(10) 0.067(12) -0.034(9)
C323 0.160(7) 0.058(4) 0.203(8) -0.001(5) 0.027(6) 0.002(4)
C304 0.140(6) 0.040(2) 0.144(6) 0.002(3) -0.060(5) -0.005(3)
C315 0.129(10) 0.058(6) 0.239(18) 0.025(9) -0.050(11) -0.010(6)
C317 0.123(8) 0.033(4) 0.232(16) -0.006(7) -0.031(10) -0.003(5)
C314 0.27(2) 0.041(6) 0.173(14) 0.016(7) -0.048(15) 0.007(9)
C305 0.140(6) 0.040(2) 0.144(6) 0.002(3) -0.060(5) -0.005(3)
C318 0.160(12) 0.047(6) 0.225(17) -0.025(8) 0.003(13) -0.024(7)
C420 0.160(7) 0.058(4) 0.203(8) -0.001(5) 0.027(6) 0.002(4)
C419 0.160(7) 0.058(4) 0.203(8) -0.001(5) 0.027(6) 0.002(4)
C333 0.164(12) 0.120(11) 0.141(11) -0.031(9) 0.000(9) -0.090(10)
I305 0.174(2) 0.0485(11) 0.314(4) 0.0299(14) -0.150(3) -0.0079(11)
Zn33 0.0857(18) 0.084(3) 0.176(3) 0.055(2) -0.066(2) -0.0315(15)
I306 0.1139(16) 0.306(5) 0.195(2) 0.151(3) -0.0350(14) -0.052(2)
N312 0.089(5) 0.074(6) 0.178(11) -0.002(7) -0.017(7) -0.009(5)
I404 0.155(3) 0.0639(15) 0.440(9) -0.093(3) 0.095(4) -0.0531(16)
Zn42 0.158(5) 0.0252(15) 0.298(10) 0.005(3) 0.042(5) -0.002(2)
I403 0.271(5) 0.0658(16) 0.361(7) 0.052(3) 0.053(5) 0.018(2)
I301 0.277(5) 0.0575(15) 0.229(4) -0.0172(15) -0.118(3) 0.055(2)
Zn31 0.204(6) 0.037(2) 0.237(8) -0.005(3) -0.117(5) -0.026(3)
I302 0.258(5) 0.118(3) 0.276(6) 0.025(3) -0.105(4) -0.101(3)
C332 0.164(12) 0.120(11) 0.141(11) -0.031(9) 0.000(9) -0.090(10)
C432 0.164(12) 0.120(11) 0.141(11) -0.031(9) 0.000(9) -0.090(10)
C433 0.164(12) 0.120(11) 0.141(11) -0.031(9) 0.000(9) -0.090(10)
C404 0.140(6) 0.040(2) 0.144(6) 0.002(3) -0.060(5) -0.005(3)
C405 0.140(6) 0.040(2) 0.144(6) 0.002(3) -0.060(5) -0.005(3)
C320 0.160(7) 0.058(4) 0.203(8) -0.001(5) 0.027(6) 0.002(4)
C321 0.095(7) 0.085(7) 0.130(9) 0.002(7) -0.001(7) 0.002(6)
C422 0.160(7) 0.058(4) 0.203(8) -0.001(5) 0.027(6) 0.002(4)
C423 0.160(7) 0.058(4) 0.203(8) -0.001(5) 0.027(6) 0.002(4)
N307 0.160(7) 0.058(4) 0.203(8) -0.001(5) 0.027(6) 0.002(4)
C319 0.160(7) 0.058(4) 0.203(8) -0.001(5) 0.027(6) 0.002(4)
C322 0.160(7) 0.058(4) 0.203(8) -0.001(5) 0.027(6) 0.002(4)

loop_
_atom_type_symbol
_atom_type_description
_atom_type_scat_dispersion_real
_atom_type_scat_dispersion_imag
_atom_type_scat_source
C C 0.0181 0.0091 'International Tables Vol C Tables 4.2.6.8 and 6.1.1.4'
H H 0.0000 0.0000 'International Tables Vol C Tables 4.2.6.8 and 6.1.1.4'
I I -0.3257 6.8362 'International Tables Vol C Tables 4.2.6.8 and 6.1.1.4'
N N 0.0311 0.0180 'International Tables Vol C Tables 4.2.6.8 and 6.1.1.4'
Zn Zn -1.5491 0.6778 'International Tables Vol C Tables 4.2.6.8 and 6.1.1.4'

loop_
_exptl_crystal_face_index_h
_exptl_crystal_face_index_k
_exptl_crystal_face_index_l
_exptl_crystal_face_perp_dist
0 0 1 0.0325
0 0 -1 0.0212
2 1 -2 0.0629
-2 -1 0 0.0885
-2 -1 2 0.0791
2 2 -1 0.0727
-2 -2 1 0.0781
-1 1 0 0.0808
-1 0 1 0.0749
-1 1 2 0.0622
1 -2 -2 0.0858
-1 0 0 0.0878
2 0 1 0.0646
1 -2 1 0.0977
2 0 -1 0.0499

loop_
_geom_angle_atom_site_label_1
_geom_angle_atom_site_label_2
_geom_angle_atom_site_label_3
_geom_angle
_geom_angle_site_symmetry_1
_geom_angle_site_symmetry_3
_geom_angle_publ_flag
I401 Zn41 I402 126.4(2) . . ?
N311 Zn41 I402 107.8(4) 6_566 . ?
N311 Zn41 I401 108.3(4) 6_566 . ?
N311 Zn41 N301 96.9(4) 6_566 . ?
N301 Zn41 I402 101.1(4) . . ?
N301 Zn41 I401 112.3(4) . . ?
I406 Zn43 I405 125.2(5) . . ?
N305 Zn43 I405 112.6(7) 3_545 . ?
N305 Zn43 I406 94.6(8) 3_545 . ?
N312 Zn43 I405 117.2(8) . . ?
N312 Zn43 I406 96.7(8) . . ?
N312 Zn43 N305 107.1(6) . 3_545 ?
I303 Zn32 I304 122.2(2) . . ?
N306 Zn32 I304 105.6(4) . . ?
N306 Zn32 I303 111.5(5) . . ?
N00W Zn32 I304 101.1(9) . . ?
N00W Zn32 I303 115.0(11) . . ?
N00W Zn32 N306 98.4(11) . . ?
C326 N308 C324 117.3(10) . . ?
Zn41 N311 Zn51 13.0(8) 6_565 6_565 ?
C330 N311 Zn41 121.6(11) . 6_565 ?
C330 N311 Zn51 109.5(12) . 6_565 ?
C329 N311 Zn41 117.2(9) . 6_565 ?
C329 N311 C330 121.1(11) . . ?
C329 N311 Zn51 128.8(12) . 6_565 ?
C325 N309 C324 116.0(10) . . ?
C308 N302 C306 113.4(8) . . ?
C326 N310 C325 113.0(12) . . ?
C306 N303 C307 115.5(8) . . ?
C308 N304 C307 113.9(8) . . ?
N308 C326 C334 119.7(10) . . ?
N310 C326 N308 125.7(11) . . ?
N310 C326 C334 114.7(14) . . ?
Zn43 N305 Zn33 13.3(5) 3_455 3_455 ?
C311 N305 Zn43 120.4(9) . 3_455 ?
C311 N305 C312 117.0(9) . . ?
C311 N305 Zn33 125.5(7) . 3_455 ?
C312 N305 Zn43 122.5(8) . 3_455 ?
C312 N305 Zn33 116.6(8) . 3_455 ?
C301 N301 Zn41 120.5(7) . . ?
C301 N301 C305 117.7(10) . . ?
C305 N301 Zn41 121.4(9) . . ?
C405 N301 Zn31 118.3(10) . . ?
C335 C334 C326 122.6(11) . . ?
C335 C334 C333 123.4(12) . . ?
C335 C334 C433 110(2) . . ?
C333 C334 C326 113.7(14) . . ?
C433 C334 C326 114.6(17) . . ?
N309 C325 N310 126.7(10) . . ?
N309 C325 C327 115.3(10) . . ?
N310 C325 C327 117.6(13) . . ?
C331 C327 C325 120.6(10) . . ?
C328 C327 C325 120.6(14) . . ?
C328 C327 C331 118.5(11) . . ?
C314 N306 Zn32 108.9(11) . . ?
C314 N306 C318 119.6(11) . . ?
C314 N306 Zn42 130.4(12) . . ?
C318 N306 Zn32 131.4(10) . . ?
C318 N306 Zn42 109.4(11) . . ?
C302 C303 C306 120.2(9) . . ?
C302 C303 C304 116.1(12) . . ?
C304 C303 C306 121.7(10) . . ?
C404 C303 C306 122.4(12) . . ?
C327 C331 H331 120.4 . . ?
C330 C331 C327 119.2(11) . . ?
C330 C331 H331 120.4 . . ?
C313 C309 C307 123.1(10) . . ?
C313 C309 C310 116.7(10) . . ?
C310 C309 C307 120.2(10) . . ?
N308 C324 N309 121.4(13) . . ?
N308 C324 C321 118.7(10) . . ?
N309 C324 C321 119.8(10) . . ?
N302 C306 C303 115.2(9) . . ?
N303 C306 N302 125.3(9) . . ?
N303 C306 C303 119.5(8) . . ?
N303 C307 C309 117.2(9) . . ?
N304 C307 N303 123.1(9) . . ?
N304 C307 C309 119.5(9) . . ?
N311 C330 C331 119.2(14) . . ?
N311 C330 H330 120.4 . . ?
C331 C330 H330 120.4 . . ?
C323 N00W Zn32 115(2) . . ?
C419 N00W Zn32 131.3(18) . . ?
C419 N00W C323 113.3(19) . . ?
N302 C308 N304 128.0(8) . . ?
N302 C308 C316 115.1(9) . . ?
N304 C308 C316 116.9(9) . . ?
C315 C316 C308 120.9(10) . . ?
C315 C316 C317 119.7(10) . . ?
C317 C316 C308 119.4(9) . . ?
C335 C336 H336 117.7 . . ?
N312 C336 H336 117.7 . . ?
N312 C336 C335 124.5(16) . . ?
C303 C302 H302 119.9 . . ?
C303 C302 C301 120.2(9) . . ?
C301 C302 H302 119.9 . . ?
C334 C335 C336 116.7(13) . . ?
C334 C335 H335 121.7 . . ?
C336 C335 H335 121.7 . . ?
C309 C313 H313 120.0 . . ?
C312 C313 C309 120.0(11) . . ?
C312 C313 H313 120.0 . . ?
C309 C310 H310 121.2 . . ?
C311 C310 C309 117.6(11) . . ?
C311 C310 H310 121.2 . . ?
N301 C301 C302 120.5(10) . . ?
N301 C301 H301 119.8 . . ?
C302 C301 H301 119.8 . . ?
N305 C311 C310 126.4(11) . . ?
N305 C311 H311 116.8 . . ?
C310 C311 H311 116.8 . . ?
N305 C312 C313 121.9(11) . . ?
N305 C312 H312 119.1 . . ?
C313 C312 H312 119.1 . . ?
N311 C329 H329 117.7 . . ?
N311 C329 C328 124.6(13) . . ?
C328 C329 H329 117.7 . . ?
C327 C328 C329 116.9(15) . . ?
C327 C328 H328 121.5 . . ?
C329 C328 H328 121.5 . . ?
N00W C323 H323 119.8 . . ?
N00W C323 C422 120(2) . . ?
C422 C323 H323 119.8 . . ?
C303 C304 H304 119.0 . . ?
C305 C304 C303 122.0(14) . . ?
C305 C304 H304 119.0 . . ?
C316 C315 H315 122.4 . . ?
C314 C315 C316 115.3(14) . . ?
C314 C315 H315 122.4 . . ?
C316 C317 H317 121.4 . . ?
C318 C317 C316 117.2(13) . . ?
C318 C317 H317 121.4 . . ?
N306 C314 C315 126.1(16) . . ?
N306 C314 H314 116.9 . . ?
C315 C314 H314 116.9 . . ?
N301 C305 H305 119.8 . . ?
C304 C305 N301 120.4(14) . . ?
C304 C305 H305 119.8 . . ?
N306 C318 C317 121.7(14) . . ?
N306 C318 H318 119.1 . . ?
C317 C318 H318 119.1 . . ?
C419 C420 H420 119.7 . . ?
C419 C420 C321 121(2) . . ?
C321 C420 H420 119.7 . . ?
N00W C419 C420 125(2) . . ?
N00W C419 H419 117.6 . . ?
C420 C419 H419 117.6 . . ?
C334 C333 H333 124.8 . . ?
C334 C333 C332 110.4(17) . . ?
C332 C333 H333 124.8 . . ?
N305 Zn33 I305 105.6(4) 3_545 . ?
N305 Zn33 I306 108.2(5) 3_545 . ?
N305 Zn33 N312 100.3(5) 3_545 . ?
I305 Zn33 I306 124.7(2) . . ?
N312 Zn33 I305 106.9(4) . . ?
N312 Zn33 I306 108.5(5) . . ?
C336 N312 Zn43 134.5(14) . . ?
C336 N312 Zn33 121.7(12) . . ?
C336 N312 C332 120.2(12) . . ?
C336 N312 C432 107(2) . . ?
C332 N312 Zn43 104.6(11) . . ?
C432 N312 Zn33 122.0(14) . . ?
N306 Zn42 I404 115.4(5) . . ?
N306 Zn42 I403 100.6(6) . . ?
I403 Zn42 I404 118.8(3) . . ?
N307 Zn42 N306 103.9(8) . . ?
N307 Zn42 I404 118.5(8) . . ?
N307 Zn42 I403 96.5(9) . . ?
N311 Zn31 I301 107.7(5) 6_566 . ?
N311 Zn31 I302 106.4(5) 6_566 . ?
N301 Zn31 N311 98.5(4) . 6_566 ?
N301 Zn31 I301 105.4(5) . . ?
N301 Zn31 I302 107.0(5) . . ?
I302 Zn31 I301 127.9(3) . . ?
C333 C332 H332 118.6 . . ?
N312 C332 C333 122.8(15) . . ?
N312 C332 H332 118.6 . . ?
N301 Zn51 N311 93(4) . 6_566 ?
N301 Zn51 I501 101(2) . . ?
N301 Zn51 I502 113(3) . . ?
I502 Zn51 I501 112(4) . . ?
N312 C432 H432 116.7 . . ?
N312 C432 C433 127(3) . . ?
C433 C432 H432 116.7 . . ?
C334 C433 C432 107(3) . . ?
C334 C433 H433 126.3 . . ?
C432 C433 H433 126.3 . . ?
C303 C404 H404 119.6 . . ?
C405 C404 C303 120.8(19) . . ?
C405 C404 H404 119.6 . . ?
N301 C405 H405 119.3 . . ?
C404 C405 N301 121.3(17) . . ?
C404 C405 H405 119.3 . . ?
C321 C320 H320 120.0 . . ?
C321 C320 C319 120.0 . . ?
C319 C320 H320 120.0 . . ?
C324 C321 C420 122.0(16) . . ?
C320 C321 C324 118.0(9) . . ?
C422 C321 C324 122.0(9) . . ?
C422 C321 C420 113.7(15) . . ?
C322 C321 C324 120.9(14) . . ?
C322 C321 C320 117.4(11) . . ?
C323 C422 H422 121.7 . . ?
C321 C422 C323 116.5(14) . . ?
C321 C422 H422 121.7 . . ?
N307 C423 H423 122.2 . . ?
N307 C423 C322 115.5(10) . . ?
C322 C423 H423 122.2 . . ?
C423 N307 Zn42 127.1(11) . . ?
C423 N307 C319 120.0 . . ?
C319 N307 Zn42 112.1(11) . . ?
C320 C319 H319 120.0 . . ?
N307 C319 C320 120.0 . . ?
N307 C319 H319 120.0 . . ?
C321 C322 C423 115.0(17) . . ?
C321 C322 H322 122.5 . . ?
C423 C322 H322 122.5 . . ?

loop_
_geom_bond_atom_site_label_1
_geom_bond_atom_site_label_2
_geom_bond_distance
_geom_bond_site_symmetry_2
_geom_bond_publ_flag
I402 Zn41 2.537(5) . ?
I401 Zn41 2.519(5) . ?
I405 Zn43 2.520(11) . ?
I406 Zn43 2.504(15) . ?
I304 Zn32 2.508(5) . ?
Zn41 N311 2.094(10) 6_566 ?
Zn41 N301 2.103(9) . ?
I303 Zn32 2.502(5) . ?
Zn43 N305 2.064(14) 3_545 ?
Zn43 N312 1.931(15) . ?
Zn32 N306 2.160(11) . ?
Zn32 N00W 1.98(3) . ?
N308 C326 1.339(17) . ?
N308 C324 1.355(15) . ?
N311 C330 1.324(17) . ?
N311 C329 1.26(2) . ?
N311 Zn51 2.36(10) 6_565 ?
N309 C325 1.320(15) . ?
N309 C324 1.370(14) . ?
N302 C306 1.349(11) . ?
N302 C308 1.307(14) . ?
N310 C326 1.334(16) . ?
N310 C325 1.367(14) . ?
N303 C306 1.309(12) . ?
N303 C307 1.365(12) . ?
N304 C307 1.341(12) . ?
N304 C308 1.325(14) . ?
C326 C334 1.482(18) . ?
N305 C311 1.308(16) . ?
N305 C312 1.323(16) . ?
N305 Zn33 2.087(9) 3_455 ?
N301 C301 1.342(14) . ?
N301 C305 1.369(16) . ?
N301 Zn31 2.064(10) . ?
N301 Zn51 1.97(8) . ?
N301 C405 1.384(19) . ?
C334 C335 1.369(19) . ?
C334 C333 1.43(2) . ?
C334 C433 1.40(3) . ?
C325 C327 1.489(15) . ?
C327 C331 1.433(18) . ?
C327 C328 1.340(18) . ?
N306 C314 1.28(2) . ?
N306 C318 1.32(2) . ?
N306 Zn42 2.159(11) . ?
C303 C306 1.472(13) . ?
C303 C302 1.372(14) . ?
C303 C304 1.383(18) . ?
C303 C404 1.380(19) . ?
C331 H331 0.9500 . ?
C331 C330 1.390(17) . ?
C309 C307 1.459(15) . ?
C309 C313 1.380(17) . ?
C309 C310 1.406(15) . ?
C324 C321 1.401(17) . ?
C330 H330 0.9500 . ?
N00W C323 1.388(18) . ?
N00W C419 1.379(18) . ?
C308 C316 1.521(12) . ?
C316 C315 1.400(18) . ?
C316 C317 1.406(17) . ?
C336 H336 0.9500 . ?
C336 C335 1.394(17) . ?
C336 N312 1.285(18) . ?
C302 H302 0.9500 . ?
C302 C301 1.384(15) . ?
C335 H335 0.9500 . ?
C313 H313 0.9500 . ?
C313 C312 1.367(16) . ?
C310 H310 0.9500 . ?
C310 C311 1.325(15) . ?
C301 H301 0.9500 . ?
C311 H311 0.9500 . ?
C312 H312 0.9500 . ?
C329 H329 0.9500 . ?
C329 C328 1.41(2) . ?
C328 H328 0.9500 . ?
C323 H323 0.9500 . ?
C323 C422 1.46(2) . ?
C304 H304 0.9500 . ?
C304 C305 1.329(18) . ?
C315 H315 0.9500 . ?
C315 C314 1.355(18) . ?
C317 H317 0.9500 . ?
C317 C318 1.377(17) . ?
C314 H314 0.9500 . ?
C305 H305 0.9500 . ?
C318 H318 0.9500 . ?
C420 H420 0.9500 . ?
C420 C419 1.383(18) . ?
C420 C321 1.411(18) . ?
C419 H419 0.9500 . ?
C333 H333 0.9500 . ?
C333 C332 1.52(2) . ?
I305 Zn33 2.497(6) . ?
Zn33 I306 2.536(7) . ?
Zn33 N312 2.101(11) . ?
N312 C332 1.29(2) . ?
N312 C432 1.30(3) . ?
I404 Zn42 2.514(7) . ?
Zn42 I403 2.496(10) . ?
Zn42 N307 1.977(12) . ?
I301 Zn31 2.538(8) . ?
Zn31 I302 2.504(10) . ?
C332 H332 0.9500 . ?
I501 Zn51 2.34(6) . ?
I502 Zn51 2.34(6) . ?
C432 H432 0.9500 . ?
C432 C433 1.52(3) . ?
C433 H433 0.9500 . ?
C404 H404 0.9500 . ?
C404 C405 1.326(19) . ?
C405 H405 0.9500 . ?
C320 H320 0.9500 . ?
C320 C321 1.3900 . ?
C320 C319 1.3900 . ?
C321 C422 1.3900 . ?
C321 C322 1.379(18) . ?
C422 H422 0.9500 . ?
C423 H423 0.9500 . ?
C423 N307 1.3900 . ?
C423 C322 1.48(2) . ?
N307 C319 1.3900 . ?
C319 H319 0.9500 . ?
C322 H322 0.9500 . ?

loop_
_geom_torsion_atom_site_label_1
_geom_torsion_atom_site_label_2
_geom_torsion_atom_site_label_3
_geom_torsion_atom_site_label_4
_geom_torsion
_geom_torsion_site_symmetry_1
_geom_torsion_site_symmetry_2
_geom_torsion_site_symmetry_3
_geom_torsion_site_symmetry_4
_geom_torsion_publ_flag
Zn41 N311 C330 C331 169.8(8) 6_565 . . . ?
Zn41 N311 C329 C328 -168.1(15) 6_565 . . . ?
Zn41 N301 C301 C302 169.9(12) . . . . ?
Zn41 N301 C305 C304 -172(2) . . . . ?
Zn43 N305 C311 C310 172.3(16) 3_455 . . . ?
Zn43 N305 C312 C313 -170.5(16) 3_455 . . . ?
Zn43 N312 C332 C333 171(2) . . . . ?
Zn32 N306 C314 C315 177(2) . . . . ?
Zn32 N306 C318 C317 -179.3(14) . . . . ?
Zn32 N00W C323 C422 -170(2) . . . . ?
Zn32 N00W C419 C420 -167(3) . . . . ?
N308 C326 C334 C335 -165.7(10) . . . . ?
N308 C326 C334 C333 20.3(18) . . . . ?
N308 C326 C334 C433 -28(3) . . . . ?
N308 C324 C321 C420 151.7(18) . . . . ?
N308 C324 C321 C320 171.0(12) . . . . ?
N308 C324 C321 C422 -10.0(16) . . . . ?
N308 C324 C321 C322 -31(2) . . . . ?
N311 C329 C328 C327 -7(3) . . . . ?
N309 C325 C327 C331 -175.3(9) . . . . ?
N309 C325 C327 C328 11.4(17) . . . . ?
N309 C324 C321 C420 -23(2) . . . . ?
N309 C324 C321 C320 -4.1(16) . . . . ?
N309 C324 C321 C422 174.9(12) . . . . ?
N309 C324 C321 C322 153.7(17) . . . . ?
N302 C308 C316 C315 -5(2) . . . . ?
N302 C308 C316 C317 174.4(15) . . . . ?
N310 C326 C334 C335 14.1(14) . . . . ?
N310 C326 C334 C333 -159.9(14) . . . . ?
N310 C326 C334 C433 152(3) . . . . ?
N310 C325 C327 C331 -2.0(13) . . . . ?
N310 C325 C327 C328 -175.2(13) . . . . ?
N304 C308 C316 C315 174.4(15) . . . . ?
N304 C308 C316 C317 -6(2) . . . . ?
C326 N308 C324 N309 -2.9(14) . . . . ?
C326 N308 C324 C321 -177.9(10) . . . . ?
C326 N310 C325 N309 0.1(13) . . . . ?
C326 N310 C325 C327 -172.4(9) . . . . ?
C326 C334 C335 C336 -177.2(10) . . . . ?
C326 C334 C333 C332 170.1(17) . . . . ?
C326 C334 C433 C432 170(4) . . . . ?
C334 C333 C332 N312 14(4) . . . . ?
C325 N309 C324 N308 1.2(14) . . . . ?
C325 N309 C324 C321 176.1(9) . . . . ?
C325 N310 C326 N308 -2.1(14) . . . . ?
C325 N310 C326 C334 178.2(8) . . . . ?
C325 C327 C331 C330 -175.2(9) . . . . ?
C325 C327 C328 C329 176.3(14) . . . . ?
C327 C331 C330 N311 3.8(16) . . . . ?
C303 C302 C301 N301 5(2) . . . . ?
C303 C304 C305 N301 -1(5) . . . . ?
C303 C404 C405 N301 -8(5) . . . . ?
C331 C327 C328 C329 3(2) . . . . ?
C309 C313 C312 N305 -6(3) . . . . ?
C309 C310 C311 N305 2(3) . . . . ?
C324 N308 C326 N310 3.4(15) . . . . ?
C324 N308 C326 C334 -176.8(9) . . . . ?
C324 N309 C325 N310 0.2(14) . . . . ?
C324 N309 C325 C327 172.9(8) . . . . ?
C324 C321 C422 C323 -162(2) . . . . ?
C324 C321 C322 C423 163.1(18) . . . . ?
C306 N302 C308 N304 8(2) . . . . ?
C306 N302 C308 C316 -173.1(12) . . . . ?
C306 N303 C307 N304 10(2) . . . . ?
C306 N303 C307 C309 -175.3(12) . . . . ?
C306 C303 C302 C301 174.4(14) . . . . ?
C306 C303 C304 C305 -176(2) . . . . ?
C306 C303 C404 C405 -173(2) . . . . ?
C307 N303 C306 N302 -6(2) . . . . ?
C307 N303 C306 C303 174.1(12) . . . . ?
C307 N304 C308 N302 -4(2) . . . . ?
C307 N304 C308 C316 177.1(12) . . . . ?
C307 C309 C313 C312 -178.0(17) . . . . ?
C307 C309 C310 C311 179.8(15) . . . . ?
C330 N311 C329 C328 9(3) . . . . ?
N00W C323 C422 C321 -37(4) . . . . ?
C308 N302 C306 N303 -2(2) . . . . ?
C308 N302 C306 C303 177.8(12) . . . . ?
C308 N304 C307 N303 -6.0(19) . . . . ?
C308 N304 C307 C309 179.6(13) . . . . ?
C308 C316 C315 C314 173.8(18) . . . . ?
C308 C316 C317 C318 -176.0(15) . . . . ?
C316 C315 C314 N306 4(4) . . . . ?
C316 C317 C318 N306 1(3) . . . . ?
C336 N312 C332 C333 -17(3) . . . . ?
C336 N312 C432 C433 28(8) . . . . ?
C302 C303 C306 N302 -179.4(13) . . . . ?
C302 C303 C306 N303 1(2) . . . . ?
C302 C303 C304 C305 -12(5) . . . . ?
C335 C334 C333 C332 -4(3) . . . . ?
C335 C334 C433 C432 -47(6) . . . . ?
C335 C336 N312 Zn43 176.9(11) . . . . ?
C335 C336 N312 Zn33 175.8(10) . . . . ?
C335 C336 N312 C332 8(2) . . . . ?
C335 C336 N312 C432 -37(4) . . . . ?
C313 C309 C307 N303 -177.8(16) . . . . ?
C313 C309 C307 N304 -3(2) . . . . ?
C313 C309 C310 C311 -2(3) . . . . ?
C310 C309 C307 N303 0(2) . . . . ?
C310 C309 C307 N304 175.1(14) . . . . ?
C310 C309 C313 C312 4(3) . . . . ?
C301 N301 C305 C304 16(4) . . . . ?
C311 N305 C312 C313 6(3) . . . . ?
C312 N305 C311 C310 -4(3) . . . . ?
C329 N311 C330 C331 -7.4(18) . . . . ?
C328 C327 C331 C330 -1.8(18) . . . . ?
C323 N00W C419 C420 6(5) . . . . ?
C304 C303 C306 N302 -16(3) . . . . ?
C304 C303 C306 N303 164(3) . . . . ?
C304 C303 C302 C301 10(3) . . . . ?
C315 C316 C317 C318 3(3) . . . . ?
C317 C316 C315 C314 -6(3) . . . . ?
C314 N306 C318 C317 -3(3) . . . . ?
C305 N301 C301 C302 -18(3) . . . . ?
C318 N306 C314 C315 0(4) . . . . ?
C420 C321 C422 C323 35(3) . . . . ?
C419 N00W C323 C422 15(4) . . . . ?
C419 C420 C321 C324 -178(2) . . . . ?
C419 C420 C321 C422 -15(3) . . . . ?
C333 C334 C335 C336 -4(2) . . . . ?
Zn33 N305 C311 C310 -173.0(15) 3_455 . . . ?
Zn33 N305 C312 C313 175.8(15) 3_455 . . . ?
Zn33 N312 C432 C433 175(5) . . . . ?
N312 C336 C335 C334 3(2) . . . . ?
N312 C432 C433 C334 13(10) . . . . ?
Zn42 N306 C314 C315 171.3(18) . . . . ?
Zn42 N306 C318 C317 -175.7(16) . . . . ?
Zn42 N307 C319 C320 170.6(16) . . . . ?
Zn31 N301 C405 C404 -169(2) . . . . ?
Zn51 N311 C330 C331 165(2) 6_565 . . . ?
Zn51 N311 C329 C328 -161(3) 6_565 . . . ?
C433 C334 C335 C336 43(3) . . . . ?
C404 C303 C306 N302 14(3) . . . . ?
C404 C303 C306 N303 -166(3) . . . . ?
C320 C321 C322 C423 -39(3) . . . . ?
C321 C420 C419 N00W -7(5) . . . . ?
C321 C320 C319 N307 0.0 . . . . ?
C423 N307 C319 C320 0.0 . . . . ?
N307 C423 C322 C321 38(3) . . . . ?
C319 C320 C321 C324 179.0(12) . . . . ?
C319 C320 C321 C322 20.5(18) . . . . ?
C322 C423 N307 Zn42 172(2) . . . . ?
C322 C423 N307 C319 -18.7(16) . . . . ?

loop_
_exptl_oxdiff_crystal_face_indexfrac_h
_exptl_oxdiff_crystal_face_indexfrac_k
_exptl_oxdiff_crystal_face_indexfrac_l
_exptl_oxdiff_crystal_face_x
_exptl_oxdiff_crystal_face_y
_exptl_oxdiff_crystal_face_z
-0.0003 -0.0003 1.0002 0.0508 -0.0044 -0.0072
0.0003 0.0003 -1.0002 -0.0508 0.0044 0.0072
1.9999 1.0002 -1.9993 -0.0652 0.0037 0.1468
-1.9993 -0.9997 -0.0012 -0.0364 0.0051 -0.1323
-1.9999 -1.0002 1.9993 0.0652 -0.0037 -0.1468
1.9986 1.9999 -0.9990 -0.0097 -0.0699 0.2151
-1.9986 -1.9999 0.9990 0.0097 0.0699 -0.2151
-1.0012 0.9999 -0.0004 -0.0111 -0.1013 0.0472
-1.0005 -0.0002 0.9997 0.0349 -0.0365 -0.0356
-1.0019 0.9994 2.0000 0.0904 -0.1101 0.0328
1.0029 -1.9993 -2.0002 -0.0951 0.1794 -0.1084
-1.0002 0.0001 -0.0005 -0.0158 -0.0321 -0.0284
2.0000 -0.0004 1.0013 0.0824 0.0597 0.0495
1.0019 -2.0001 1.0005 0.0572 0.1661 -0.1300
2.0007 0.0001 -0.9992 -0.0191 0.0685 0.0640

loop_
_smtbx_masks_void_nr
_smtbx_masks_void_average_x
_smtbx_masks_void_average_y
_smtbx_masks_void_average_z
_smtbx_masks_void_volume
_smtbx_masks_void_count_electrons
_smtbx_masks_void_content
1 -0.266 -0.452 -0.016 3603.3 1126.5 ?
2 -0.450 -0.832 0.300 3603.3 1126.5 ?
